data_7246871
loop_
_publ_author_name
'Artemjev, Alexey A.'
'Kubasov, Alexey S.'
'Kuznetsov, Maxim L.'
'Grudova, Mariya V.'
'Khrustalev, Victor N.'
'Kritchenkov, Andreii S.'
'Tskhovrebov, Alexander G.'

_publ_section_title
;
 Mechanistic investigation of 1,3-dipolar cycloaddition between
 bifunctional 2-pyridylselenyl reagents and nitriles including reactions
 with cyanamides
;
_journal_issue 25
_journal_name_full CrystEngComm
_journal_page_first 3691
_journal_page_last 3701
_journal_paper_doi 10.1039/D3CE00385J
_journal_volume 25
_journal_year 2023
_chemical_formula_moiety 'C10 H12 N3 O Se, Cl, H2 O'
_chemical_formula_sum 'C10 H14 Cl N3 O2 Se'
_chemical_formula_weight 322.65
_space_group_crystal_system monoclinic
_space_group_IT_number 14
_space_group_name_Hall '-P 2ybc'
_space_group_name_H-M_alt 'P 1 21/c 1'
_atom_sites_solution_hydrogens mixed
_audit_creation_date 2023-04-05
_audit_creation_method
;
Olex2 1.5
(compiled 2023.03.06 svn.rbb2c1857 for OlexSys, GUI svn.r6748)
;
_audit_update_record
;
2023-04-05 deposited with the CCDC.	2023-06-01 downloaded from the CCDC.
;
_cell_angle_alpha 90
_cell_angle_beta 93.025(4)
_cell_angle_gamma 90
_cell_formula_units_Z 4
_cell_length_a 5.3306(7)
_cell_length_b 14.043(4)
_cell_length_c 16.798(2)
_cell_measurement_reflns_used 3634
_cell_measurement_temperature 100.0
_cell_measurement_theta_max 30.108
_cell_measurement_theta_min 2.836
_cell_volume 1255.7(4)
_computing_cell_refinement 'SAINT V8.40A (Bruker, 2019)'
_computing_data_reduction 'SAINT V8.40A (Bruker, 2019)'
_computing_molecular_graphics 'Olex2 1.5 (Dolomanov et al., 2009)'
_computing_publication_material 'Olex2 1.5 (Dolomanov et al., 2009)'
_computing_structure_refinement 'SHELXL 2018/3 (Sheldrick, 2015)'
_computing_structure_solution 'SHELXT 2014/5 (Sheldrick, 2014)'
_diffrn_ambient_temperature 100(2)
_diffrn_detector_area_resol_mean 8
_diffrn_measured_fraction_theta_full 0.974
_diffrn_measured_fraction_theta_max 0.961
_diffrn_measurement_device_type 'Bruker D8 Venture'
_diffrn_measurement_method '\w and \f scans'
_diffrn_radiation_type MoK\a
_diffrn_radiation_wavelength 0.71073
_diffrn_reflns_av_R_equivalents 0.0242
_diffrn_reflns_av_unetI/netI 0.0383
_diffrn_reflns_Laue_measured_fraction_full 0.974
_diffrn_reflns_Laue_measured_fraction_max 0.961
_diffrn_reflns_limit_h_max 6
_diffrn_reflns_limit_h_min -6
_diffrn_reflns_limit_k_max 18
_diffrn_reflns_limit_k_min -14
_diffrn_reflns_limit_l_max 21
_diffrn_reflns_limit_l_min -21
_diffrn_reflns_number 6030
_diffrn_reflns_point_group_measured_fraction_full 0.974
_diffrn_reflns_point_group_measured_fraction_max 0.961
_diffrn_reflns_theta_full 25.242
_diffrn_reflns_theta_max 27.487
_diffrn_reflns_theta_min 1.891
_exptl_absorpt_coefficient_mu 3.197
_exptl_absorpt_correction_T_max 0.7460
_exptl_absorpt_correction_T_min 0.4566
_exptl_absorpt_correction_type multi-scan
_exptl_absorpt_process_details
;
SADABS-2016/2 (Bruker,2016/2) was used for absorption correction.
wR2(int) was 0.1243 before and 0.0345 after correction.
The Ratio of minimum to maximum transmission is 0.5773.
The \l/2 correction factor is Not present.
;
_exptl_crystal_colour colourless
_exptl_crystal_colour_primary colourless
_exptl_crystal_density_diffrn 1.707
_exptl_crystal_description needle
_exptl_crystal_F_000 648
_exptl_crystal_size_max 0.6
_exptl_crystal_size_mid 0.02
_exptl_crystal_size_min 0.02
_refine_diff_density_max 0.462
_refine_diff_density_min -0.510
_refine_diff_density_rms 0.083
_refine_ls_extinction_method none
_refine_ls_goodness_of_fit_ref 1.025
_refine_ls_hydrogen_treatment constr
_refine_ls_matrix_type full
_refine_ls_number_parameters 157
_refine_ls_number_reflns 2763
_refine_ls_number_restraints 0
_refine_ls_restrained_S_all 1.025
_refine_ls_R_factor_all 0.0396
_refine_ls_R_factor_gt 0.0286
_refine_ls_shift/su_max 0.001
_refine_ls_shift/su_mean 0.000
_refine_ls_structure_factor_coef Fsqd
_refine_ls_weighting_details 'w=1/[\s^2^(Fo^2^)+(0.0223P)^2^+0.8152P] where P=(Fo^2^+2Fc^2^)/3'
_refine_ls_weighting_scheme calc
_refine_ls_wR_factor_gt 0.0576
_refine_ls_wR_factor_ref 0.0609
_reflns_Friedel_coverage 0.000
_reflns_number_gt 2262
_reflns_number_total 2763
_reflns_threshold_expression 'I > 2\s(I)'
_cod_data_source_file d3ce00385j2.cif
_cod_data_source_block mo_21kub201_0m_a
_cod_depositor_comments 'Adding full bibliography for 7246868--7246875.cif.'
_cod_database_code 7246871
_shelx_shelxl_version_number 2018/3
_shelx_space_group_comment
;
The symmetry employed for this shelxl refinement is uniquely defined
by the following loop, which should always be used as a source of
symmetry information in preference to the above space-group names.
They are only intended as comments.
;
_shelx_estimated_absorpt_t_max 0.939
_shelx_estimated_absorpt_t_min 0.250
_olex2_refinement_description
;
1. Fixed Uiso
 At 1.2 times of:
  All C(H) groups, All C(H,H) groups
 At 1.5 times of:
  All O(H,H) groups
2.a Free rotating group:
 O2(H2A,H2B)
2.b Secondary CH2 refined with riding coordinates:
 C7(H7A,H7B), C8(H8A,H8B), C9(H9A,H9B), C10(H10A,H10B)
2.c Aromatic/amide H refined with riding coordinates:
 C2(H2), C3(H3), C4(H4), C5(H5)
;
_olex2_submission_special_instructions 'No special instructions were received'

loop_
_space_group_symop_operation_xyz
'x, y, z'
'-x, y+1/2, -z+1/2'
'-x, -y, -z'
'x, -y-1/2, z-1/2'

loop_
_atom_site_label
_atom_site_type_symbol
_atom_site_fract_x
_atom_site_fract_y
_atom_site_fract_z
_atom_site_U_iso_or_equiv
_atom_site_adp_type
_atom_site_occupancy
_atom_site_site_symmetry_order
_atom_site_calc_flag
_atom_site_refinement_flags_posn
_atom_site_refinement_flags_adp
_atom_site_refinement_flags_occupancy
_atom_site_disorder_assembly
_atom_site_disorder_group
Se1 Se 0.42519(4) 0.49684(2) 0.38295(2) 0.01067(7) Uani 1 1 d . . . . .
O1 O 1.2146(3) 0.83290(12) 0.52439(10) 0.0159(4) Uani 1 1 d . . . . .
N1 N 0.6512(4) 0.56809(15) 0.44626(12) 0.0121(4) Uani 1 1 d . . . . .
N2 N 0.7631(4) 0.61029(14) 0.31901(12) 0.0092(4) Uani 1 1 d . . . . .
N3 N 0.9732(4) 0.68393(14) 0.43321(12) 0.0111(4) Uani 1 1 d . . . . .
C1 C 0.5673(4) 0.55266(17) 0.29415(15) 0.0108(5) Uani 1 1 d . . . . .
C2 C 0.5099(5) 0.54058(18) 0.21248(15) 0.0133(5) Uani 1 1 d . . . . .
H2 H 0.369933 0.503259 0.194080 0.016 Uiso 1 1 calc R U . . .
C3 C 0.6613(5) 0.58411(18) 0.15959(15) 0.0139(5) Uani 1 1 d . . . . .
H3 H 0.621352 0.578917 0.103974 0.017 Uiso 1 1 calc R U . . .
C4 C 0.8741(5) 0.63616(17) 0.18660(15) 0.0138(5) Uani 1 1 d . . . . .
H4 H 0.983500 0.662249 0.149449 0.017 Uiso 1 1 calc R U . . .
C5 C 0.9230(5) 0.64912(17) 0.26650(15) 0.0125(5) Uani 1 1 d . . . . .
H5 H 1.065845 0.684536 0.285440 0.015 Uiso 1 1 calc R U . . .
C6 C 0.7919(4) 0.61960(17) 0.40436(14) 0.0098(5) Uani 1 1 d . . . . .
C7 C 1.0452(4) 0.67043(18) 0.51892(14) 0.0120(5) Uani 1 1 d . . . . .
H7A H 1.089859 0.603001 0.529418 0.014 Uiso 1 1 calc R U . . .
H7B H 0.902835 0.687412 0.551703 0.014 Uiso 1 1 calc R U . . .
C8 C 1.2688(5) 0.73404(18) 0.54025(16) 0.0150(5) Uani 1 1 d . . . . .
H8A H 1.318217 0.726115 0.597505 0.018 Uiso 1 1 calc R U . . .
H8B H 1.412459 0.714077 0.509152 0.018 Uiso 1 1 calc R U . . .
C9 C 1.1413(5) 0.84559(18) 0.44159(15) 0.0167(6) Uani 1 1 d . . . . .
H9A H 1.281942 0.826979 0.408668 0.020 Uiso 1 1 calc R U . . .
H9B H 1.103452 0.913621 0.431209 0.020 Uiso 1 1 calc R U . . .
C10 C 0.9114(5) 0.78585(17) 0.41802(15) 0.0135(5) Uani 1 1 d . . . . .
H10A H 0.768354 0.805187 0.449657 0.016 Uiso 1 1 calc R U . . .
H10B H 0.863085 0.795486 0.360867 0.016 Uiso 1 1 calc R U . . .
Cl1 Cl 0.06122(11) 0.39790(4) 0.27747(4) 0.01299(13) Uani 1 1 d . . . . .
O2 O 0.4332(3) 0.78051(13) 0.26171(12) 0.0209(4) Uani 1 1 d G . . . .
H2A H 0.570322 0.805627 0.245189 0.031 Uiso 1 1 d G U . . .
H2B H 0.306964 0.818019 0.249672 0.031 Uiso 1 1 d G U . . .

loop_
_atom_site_aniso_label
_atom_site_aniso_U_11
_atom_site_aniso_U_22
_atom_site_aniso_U_33
_atom_site_aniso_U_23
_atom_site_aniso_U_13
_atom_site_aniso_U_12
Se1 0.01011(11) 0.01186(12) 0.01009(12) -0.00018(10) 0.00109(9) -0.00197(11)
O1 0.0199(9) 0.0150(9) 0.0126(9) -0.0021(7) -0.0005(8) -0.0032(7)
N1 0.0115(10) 0.0132(11) 0.0116(10) -0.0014(8) -0.0006(9) -0.0015(8)
N2 0.0090(9) 0.0088(10) 0.0096(10) -0.0004(8) -0.0007(8) 0.0001(8)
N3 0.0123(10) 0.0107(10) 0.0100(10) 0.0002(8) -0.0016(9) -0.0013(8)
C1 0.0093(11) 0.0093(12) 0.0139(13) 0.0013(9) 0.0023(10) 0.0030(9)
C2 0.0128(12) 0.0129(12) 0.0141(13) -0.0024(10) -0.0005(11) 0.0020(10)
C3 0.0185(13) 0.0136(13) 0.0095(12) -0.0001(9) -0.0005(11) 0.0028(10)
C4 0.0163(12) 0.0107(12) 0.0151(13) 0.0027(10) 0.0059(11) 0.0030(10)
C5 0.0124(12) 0.0089(12) 0.0163(13) 0.0028(10) 0.0040(10) -0.0007(9)
C6 0.0104(11) 0.0096(12) 0.0089(12) -0.0007(9) -0.0029(10) 0.0021(9)
C7 0.0134(12) 0.0135(12) 0.0088(12) 0.0024(9) -0.0014(10) -0.0015(9)
C8 0.0133(12) 0.0155(13) 0.0160(13) -0.0020(10) -0.0018(11) -0.0012(10)
C9 0.0209(13) 0.0144(13) 0.0146(13) 0.0013(10) -0.0010(11) -0.0062(11)
C10 0.0164(12) 0.0103(12) 0.0136(13) 0.0008(10) -0.0019(11) 0.0006(10)
Cl1 0.0098(3) 0.0135(3) 0.0155(3) -0.0025(2) -0.0008(2) -0.0016(2)
O2 0.0122(9) 0.0189(10) 0.0317(12) 0.0072(8) 0.0021(9) 0.0026(7)

loop_
_atom_type_symbol
_atom_type_description
_atom_type_scat_dispersion_real
_atom_type_scat_dispersion_imag
_atom_type_scat_source
C C 0.0033 0.0016 'International Tables Vol C Tables 4.2.6.8 and 6.1.1.4'
H H 0.0000 0.0000 'International Tables Vol C Tables 4.2.6.8 and 6.1.1.4'
Cl Cl 0.1484 0.1585 'International Tables Vol C Tables 4.2.6.8 and 6.1.1.4'
N N 0.0061 0.0033 'International Tables Vol C Tables 4.2.6.8 and 6.1.1.4'
O O 0.0106 0.0060 'International Tables Vol C Tables 4.2.6.8 and 6.1.1.4'
Se Se -0.0929 2.2259 'International Tables Vol C Tables 4.2.6.8 and 6.1.1.4'

loop_
_geom_angle_atom_site_label_1
_geom_angle_atom_site_label_2
_geom_angle_atom_site_label_3
_geom_angle
_geom_angle_site_symmetry_1
_geom_angle_site_symmetry_3
_geom_angle_publ_flag
N1 Se1 C1 87.33(10) . . ?
C9 O1 C8 109.91(19) . . ?
C6 N1 Se1 111.77(16) . . ?
C1 N2 C5 121.9(2) . . ?
C1 N2 C6 113.38(19) . . ?
C5 N2 C6 124.55(19) . . ?
C6 N3 C7 113.25(19) . . ?
C6 N3 C10 114.91(19) . . ?
C7 N3 C10 109.46(19) . . ?
N2 C1 Se1 109.72(17) . . ?
N2 C1 C2 119.6(2) . . ?
C2 C1 Se1 130.61(19) . . ?
C1 C2 H2 120.9 . . ?
C3 C2 C1 118.3(2) . . ?
C3 C2 H2 120.9 . . ?
C2 C3 H3 119.5 . . ?
C2 C3 C4 120.9(2) . . ?
C4 C3 H3 119.5 . . ?
C3 C4 H4 120.1 . . ?
C5 C4 C3 119.7(2) . . ?
C5 C4 H4 120.1 . . ?
N2 C5 H5 120.5 . . ?
C4 C5 N2 119.1(2) . . ?
C4 C5 H5 120.5 . . ?
N1 C6 N2 117.5(2) . . ?
N1 C6 N3 126.3(2) . . ?
N3 C6 N2 116.2(2) . . ?
N3 C7 H7A 110.0 . . ?
N3 C7 H7B 110.0 . . ?
N3 C7 C8 108.3(2) . . ?
H7A C7 H7B 108.4 . . ?
C8 C7 H7A 110.0 . . ?
C8 C7 H7B 110.0 . . ?
O1 C8 C7 112.1(2) . . ?
O1 C8 H8A 109.2 . . ?
O1 C8 H8B 109.2 . . ?
C7 C8 H8A 109.2 . . ?
C7 C8 H8B 109.2 . . ?
H8A C8 H8B 107.9 . . ?
O1 C9 H9A 109.4 . . ?
O1 C9 H9B 109.4 . . ?
O1 C9 C10 111.0(2) . . ?
H9A C9 H9B 108.0 . . ?
C10 C9 H9A 109.4 . . ?
C10 C9 H9B 109.4 . . ?
N3 C10 C9 108.5(2) . . ?
N3 C10 H10A 110.0 . . ?
N3 C10 H10B 110.0 . . ?
C9 C10 H10A 110.0 . . ?
C9 C10 H10B 110.0 . . ?
H10A C10 H10B 108.4 . . ?
H2A O2 H2B 109.4 . . ?

loop_
_geom_bond_atom_site_label_1
_geom_bond_atom_site_label_2
_geom_bond_distance
_geom_bond_site_symmetry_2
_geom_bond_publ_flag
Se1 N1 1.857(2) . ?
Se1 C1 1.879(2) . ?
O1 C8 1.440(3) . ?
O1 C9 1.436(3) . ?
N1 C6 1.279(3) . ?
N2 C1 1.369(3) . ?
N2 C5 1.372(3) . ?
N2 C6 1.440(3) . ?
N3 C6 1.392(3) . ?
N3 C7 1.483(3) . ?
N3 C10 1.488(3) . ?
C1 C2 1.400(3) . ?
C2 H2 0.9500 . ?
C2 C3 1.375(3) . ?
C3 H3 0.9500 . ?
C3 C4 1.404(3) . ?
C4 H4 0.9500 . ?
C4 C5 1.366(3) . ?
C5 H5 0.9500 . ?
C7 H7A 0.9900 . ?
C7 H7B 0.9900 . ?
C7 C8 1.517(3) . ?
C8 H8A 0.9900 . ?
C8 H8B 0.9900 . ?
C9 H9A 0.9900 . ?
C9 H9B 0.9900 . ?
C9 C10 1.520(3) . ?
C10 H10A 0.9900 . ?
C10 H10B 0.9900 . ?
O2 H2A 0.8700 . ?
O2 H2B 0.8701 . ?

loop_
_geom_torsion_atom_site_label_1
_geom_torsion_atom_site_label_2
_geom_torsion_atom_site_label_3
_geom_torsion_atom_site_label_4
_geom_torsion
_geom_torsion_site_symmetry_1
_geom_torsion_site_symmetry_2
_geom_torsion_site_symmetry_3
_geom_torsion_site_symmetry_4
_geom_torsion_publ_flag
Se1 N1 C6 N2 -3.3(3) . . . . ?
Se1 N1 C6 N3 177.21(19) . . . . ?
Se1 C1 C2 C3 -173.92(19) . . . . ?
O1 C9 C10 N3 -59.7(3) . . . . ?
N1 Se1 C1 N2 3.12(17) . . . . ?
N1 Se1 C1 C2 -179.8(2) . . . . ?
N2 C1 C2 C3 2.9(3) . . . . ?
N3 C7 C8 O1 58.5(3) . . . . ?
C1 Se1 N1 C6 0.09(18) . . . . ?
C1 N2 C5 C4 5.3(3) . . . . ?
C1 N2 C6 N1 6.0(3) . . . . ?
C1 N2 C6 N3 -174.4(2) . . . . ?
C1 C2 C3 C4 2.6(4) . . . . ?
C2 C3 C4 C5 -4.3(4) . . . . ?
C3 C4 C5 N2 0.4(4) . . . . ?
C5 N2 C1 Se1 170.47(17) . . . . ?
C5 N2 C1 C2 -7.0(3) . . . . ?
C5 N2 C6 N1 -169.8(2) . . . . ?
C5 N2 C6 N3 9.8(3) . . . . ?
C6 N2 C1 Se1 -5.5(2) . . . . ?
C6 N2 C1 C2 177.1(2) . . . . ?
C6 N2 C5 C4 -179.3(2) . . . . ?
C6 N3 C7 C8 171.7(2) . . . . ?
C6 N3 C10 C9 -171.6(2) . . . . ?
C7 N3 C6 N1 16.2(3) . . . . ?
C7 N3 C6 N2 -163.32(19) . . . . ?
C7 N3 C10 C9 59.6(3) . . . . ?
C8 O1 C9 C10 58.8(3) . . . . ?
C9 O1 C8 C7 -58.6(3) . . . . ?
C10 N3 C6 N1 -110.7(3) . . . . ?
C10 N3 C6 N2 69.9(3) . . . . ?
C10 N3 C7 C8 -58.6(3) . . . . ?
